data_4303607
loop_
_publ_author_name
'Shigehisa Akine'
'Yoko Morita'
'Fumihiko Utsuno'
'Tatsuya Nabeshima'

_publ_contact_author_address
;
Tsukuba, Ibaraki 305-8571, Japan
;
_publ_contact_author_email akine@chem.tsukuba.ac.jp
_publ_contact_author_fax +81-29-853-4527
_publ_contact_author_name 'Shigehisa Akine'
_publ_contact_author_phone +81-29-853-4527
_publ_section_title
;
Multiple Folding Structures Mediated by Metal Coordination of Acyclic
Multidentate Ligand
;
_journal_name_full 'Inorganic Chemistry'
_journal_page_first 10670
_journal_page_last 10678
_journal_paper_doi 10.1021/ic901372k
_journal_volume 48
_journal_year 2009
_chemical_formula_moiety C48H59.50EuF6N4O18.75PZn2
_chemical_formula_sum 'C48 H59.5 Eu F6 N4 O18.75 P Zn2'
_chemical_formula_weight 1420.17
_chemical_name_common '[LZn2Eu(OAc)2(PF6)(Et2O)1.5(H2O)0.25'
_chemical_name_systematic
; 
 ? 
;
_space_group_IT_number 88
_symmetry_cell_setting tetragonal
_symmetry_space_group_name_Hall '-I 4ad'
_symmetry_space_group_name_H-M 'I 41/a :2'
_atom_sites_solution_hydrogens geom
_atom_sites_solution_primary direct
_atom_sites_solution_secondary difmap
_audit_creation_method SHELXL-97
_cell_angle_alpha 90.00
_cell_angle_beta 90.00
_cell_angle_gamma 90.00
_cell_formula_units_Z 16
_cell_length_a 21.154(2)
_cell_length_b 21.154(2)
_cell_length_c 48.989(6)
_cell_measurement_reflns_used 102941
_cell_measurement_temperature 120
_cell_measurement_theta_max 27.00
_cell_measurement_theta_min 2.99
_cell_volume 21922(4)
_computing_cell_refinement 'Rapid AUTO (Rigaku Corp.)'
_computing_data_collection 'Rapid AUTO (Rigaku Corp.)'
_computing_data_reduction 'Rapid AUTO (Rigaku Corp.)'
_computing_molecular_graphics ORTEP-3
_computing_publication_material ORTEP-3
_computing_structure_refinement 'SHELXL-97 (Sheldrick, 1997)'
_computing_structure_solution 'DIRDIF99 (Beurskens et al., 1999)'
_diffrn_ambient_temperature 120
_diffrn_measured_fraction_theta_full 0.999
_diffrn_measured_fraction_theta_max 0.999
_diffrn_measurement_device_type 'Rigaku R-AXIS Rapid'
_diffrn_measurement_method IP
_diffrn_radiation_monochromator graphite
_diffrn_radiation_source 'fine-focus sealed tube'
_diffrn_radiation_type MoK\a
_diffrn_radiation_wavelength 0.71069
_diffrn_reflns_av_R_equivalents 0.0513
_diffrn_reflns_av_sigmaI/netI 0.0270
_diffrn_reflns_limit_h_max 27
_diffrn_reflns_limit_h_min -27
_diffrn_reflns_limit_k_max 26
_diffrn_reflns_limit_k_min -27
_diffrn_reflns_limit_l_max 62
_diffrn_reflns_limit_l_min -62
_diffrn_reflns_number 102941
_diffrn_reflns_theta_full 27.00
_diffrn_reflns_theta_max 27.00
_diffrn_reflns_theta_min 2.99
_diffrn_standards_decay_% 0
_diffrn_standards_interval_count 0
_diffrn_standards_interval_time 0
_diffrn_standards_number 0
_exptl_absorpt_coefficient_mu 2.125
_exptl_absorpt_correction_T_max 0.6759
_exptl_absorpt_correction_T_min 0.5234
_exptl_absorpt_correction_type multi-scan
_exptl_absorpt_process_details 'Rapid AUTO (Rigaku Corp.)'
_exptl_crystal_colour orange
_exptl_crystal_density_diffrn 1.721
_exptl_crystal_density_method 'not measured'
_exptl_crystal_description prismatic
_exptl_crystal_F_000 11480
_exptl_crystal_size_max 0.35
_exptl_crystal_size_mid 0.35
_exptl_crystal_size_min 0.20
_refine_diff_density_max 1.718
_refine_diff_density_min -0.938
_refine_diff_density_rms 0.118
_refine_ls_extinction_method none
_refine_ls_goodness_of_fit_ref 1.060
_refine_ls_hydrogen_treatment constr
_refine_ls_matrix_type full
_refine_ls_number_parameters 772
_refine_ls_number_reflns 11952
_refine_ls_number_restraints 24
_refine_ls_restrained_S_all 1.067
_refine_ls_R_factor_all 0.0480
_refine_ls_R_factor_gt 0.0434
_refine_ls_shift/su_max 0.002
_refine_ls_shift/su_mean 0.000
_refine_ls_structure_factor_coef Fsqd
_refine_ls_weighting_details 'calc w=1/[\s^2^(Fo^2^)+(0.0488P)^2^+155.8296P] where P=(Fo^2^+2Fc^2^)/3'
_refine_ls_weighting_scheme calc
_refine_ls_wR_factor_gt 0.1029
_refine_ls_wR_factor_ref 0.1051
_reflns_number_gt 10914
_reflns_number_total 11952
_reflns_threshold_expression >2sigma(I)
_cod_data_source_file ic901372k_si_002_14.cif
_cod_data_source_block LZn2Eu
_cod_original_cell_volume 21923(4)
_cod_original_sg_symbol_H-M 'I 41/a'
_cod_original_formula_sum 'C48 H59.50 Eu F6 N4 O18.75 P Zn2'
_cod_database_code 4303607

loop_
_symmetry_equiv_pos_as_xyz
'x, y, z'
'-x, -y+1/2, z'
'-y+3/4, x+1/4, z+1/4'
'y+1/4, -x+1/4, z+1/4'
'x+1/2, y+1/2, z+1/2'
'-x+1/2, -y+1, z+1/2'
'-y+5/4, x+3/4, z+3/4'
'y+3/4, -x+3/4, z+3/4'
'-x, -y, -z'
'x, y-1/2, -z'
'y-3/4, -x-1/4, -z-1/4'
'-y-1/4, x-1/4, -z-1/4'
'-x+1/2, -y+1/2, -z+1/2'
'x+1/2, y, -z+1/2'
'y-1/4, -x+1/4, -z+1/4'
'-y+1/4, x+1/4, -z+1/4'

loop_
_atom_site_label
_atom_site_type_symbol
_atom_site_fract_x
_atom_site_fract_y
_atom_site_fract_z
_atom_site_U_iso_or_equiv
_atom_site_adp_type
_atom_site_occupancy
_atom_site_symmetry_multiplicity
_atom_site_calc_flag
_atom_site_refinement_flags
_atom_site_disorder_assembly
_atom_site_disorder_group
Eu1 Eu 0.229451(9) 0.497472(9) 0.199047(4) 0.01654(6) Uani 1 1 d . . .
Zn1 Zn 0.32159(2) 0.56700(2) 0.149095(9) 0.01895(10) Uani 1 1 d . . .
Zn2 Zn 0.14186(2) 0.42833(2) 0.251517(9) 0.01756(10) Uani 1 1 d . . .
C1 C 0.4494(2) 0.5332(2) 0.18819(9) 0.0231(8) Uani 1 1 d . . .
C2 C 0.3889(2) 0.52399(19) 0.19987(8) 0.0194(8) Uani 1 1 d . . .
C3 C 0.38565(19) 0.51360(19) 0.22819(8) 0.0202(8) Uani 1 1 d . . .
C4 C 0.4383(2) 0.5185(2) 0.24471(9) 0.0261(9) Uani 1 1 d . . .
H1 H 0.4344 0.5145 0.2640 0.031 Uiso 1 1 calc R . .
C5 C 0.4975(2) 0.5296(2) 0.23281(10) 0.0286(10) Uani 1 1 d . . .
H2 H 0.5340 0.5330 0.2440 0.034 Uiso 1 1 calc R . .
C6 C 0.5030(2) 0.5354(2) 0.20503(10) 0.0284(9) Uani 1 1 d . . .
H3 H 0.5436 0.5411 0.1971 0.034 Uiso 1 1 calc R . .
O1 O 0.33603(13) 0.52364(14) 0.18591(6) 0.0205(6) Uani 1 1 d . . .
O2 O 0.32545(13) 0.50067(15) 0.23718(6) 0.0212(6) Uani 1 1 d . . .
C7 C 0.3194(2) 0.4903(2) 0.26609(8) 0.0243(9) Uani 1 1 d . . .
H4 H 0.3480 0.4563 0.2717 0.036 Uiso 1 1 calc R . .
H5 H 0.2758 0.4783 0.2704 0.036 Uiso 1 1 calc R . .
H6 H 0.3303 0.5292 0.2759 0.036 Uiso 1 1 calc R . .
C8 C 0.4590(2) 0.5396(2) 0.15910(9) 0.0259(9) Uani 1 1 d . . .
H7 H 0.5006 0.5338 0.1522 0.031 Uiso 1 1 calc R . .
N1 N 0.41531(18) 0.55261(18) 0.14198(7) 0.0241(8) Uani 1 1 d . . .
O3 O 0.43715(16) 0.55023(16) 0.11449(6) 0.0310(7) Uani 1 1 d . . .
C9 C 0.4425(2) 0.6127(3) 0.10328(10) 0.0342(11) Uani 1 1 d . . .
H8 H 0.4545 0.6090 0.0838 0.041 Uiso 1 1 calc R . .
H9 H 0.4774 0.6349 0.1128 0.041 Uiso 1 1 calc R . .
C10 C 0.3841(2) 0.6532(2) 0.10516(9) 0.0269(9) Uani 1 1 d . . .
H10 H 0.3732 0.6591 0.1246 0.032 Uiso 1 1 calc R . .
H11 H 0.3936 0.6953 0.0974 0.032 Uiso 1 1 calc R . .
O4 O 0.33048(15) 0.62756(15) 0.09133(6) 0.0272(7) Uani 1 1 d . . .
N2 N 0.29971(17) 0.58119(17) 0.10728(7) 0.0222(7) Uani 1 1 d . . .
C11 C 0.2576(2) 0.5531(2) 0.09314(8) 0.0234(9) Uani 1 1 d . . .
H12 H 0.2533 0.5653 0.0746 0.028 Uiso 1 1 calc R . .
C12 C 0.2158(2) 0.5041(2) 0.10324(8) 0.0216(8) Uani 1 1 d . . .
C13 C 0.21468(19) 0.48271(19) 0.13051(8) 0.0198(8) Uani 1 1 d . . .
C14 C 0.1722(2) 0.43363(19) 0.13746(8) 0.0200(8) Uani 1 1 d . . .
C15 C 0.1306(2) 0.4085(2) 0.11870(9) 0.0249(9) Uani 1 1 d . . .
H13 H 0.1019 0.3762 0.1239 0.030 Uiso 1 1 calc R . .
C16 C 0.1315(2) 0.4312(2) 0.09201(9) 0.0262(9) Uani 1 1 d . . .
H14 H 0.1026 0.4147 0.0790 0.031 Uiso 1 1 calc R . .
C17 C 0.1738(2) 0.4773(2) 0.08439(9) 0.0260(9) Uani 1 1 d . . .
H15 H 0.1745 0.4913 0.0660 0.031 Uiso 1 1 calc R . .
O5 O 0.25019(14) 0.50619(14) 0.15034(6) 0.0201(6) Uani 1 1 d . . .
O6 O 0.17731(14) 0.41579(13) 0.16469(6) 0.0200(6) Uani 1 1 d . . .
C18 C 0.1498(2) 0.3555(2) 0.17175(9) 0.0291(10) Uani 1 1 d . . .
H16 H 0.1055 0.3544 0.1652 0.035 Uiso 1 1 calc R . .
H17 H 0.1491 0.3512 0.1919 0.035 Uiso 1 1 calc R . .
C19 C 0.1854(3) 0.3001(2) 0.15966(10) 0.0327(11) Uani 1 1 d . . .
H18 H 0.1573 0.2628 0.1590 0.039 Uiso 1 1 calc R . .
H19 H 0.1980 0.3104 0.1407 0.039 Uiso 1 1 calc R . .
O7 O 0.24034(18) 0.28525(16) 0.17517(7) 0.0336(8) Uani 1 1 d . . .
C20 C 0.3000(3) 0.3001(2) 0.16310(10) 0.0355(11) Uani 1 1 d . . .
H20 H 0.2979 0.2907 0.1433 0.043 Uiso 1 1 calc R . .
H21 H 0.3327 0.2723 0.1712 0.043 Uiso 1 1 calc R . .
C21 C 0.3204(2) 0.3687(2) 0.16678(9) 0.0304(10) Uani 1 1 d . . .
H22 H 0.3670 0.3712 0.1654 0.036 Uiso 1 1 calc R . .
H23 H 0.3022 0.3944 0.1518 0.036 Uiso 1 1 calc R . .
O8 O 0.30086(15) 0.39515(14) 0.19273(6) 0.0228(6) Uani 1 1 d . . .
C22 C 0.3129(2) 0.35996(19) 0.21600(8) 0.0203(8) Uani 1 1 d . . .
C23 C 0.26616(19) 0.36800(19) 0.23605(8) 0.0180(8) Uani 1 1 d . . .
C24 C 0.27117(19) 0.33160(19) 0.26020(8) 0.0192(8) Uani 1 1 d . . .
C25 C 0.3243(2) 0.29269(19) 0.26379(9) 0.0224(8) Uani 1 1 d . . .
H24 H 0.3282 0.2689 0.2801 0.027 Uiso 1 1 calc R . .
C26 C 0.3707(2) 0.2881(2) 0.24425(9) 0.0255(9) Uani 1 1 d . . .
H25 H 0.4067 0.2623 0.2473 0.031 Uiso 1 1 calc R . .
C27 C 0.3646(2) 0.3216(2) 0.21982(9) 0.0242(9) Uani 1 1 d . . .
H26 H 0.3958 0.3180 0.2060 0.029 Uiso 1 1 calc R . .
O9 O 0.22000(13) 0.40851(13) 0.23106(6) 0.0185(6) Uani 1 1 d . . .
C28 C 0.2239(2) 0.33038(19) 0.28160(8) 0.0215(8) Uani 1 1 d . . .
H27 H 0.2311 0.3028 0.2966 0.026 Uiso 1 1 calc R . .
N3 N 0.17323(17) 0.36362(17) 0.28193(7) 0.0204(7) Uani 1 1 d . . .
O10 O 0.13917(15) 0.35124(16) 0.30615(6) 0.0294(7) Uani 1 1 d . . .
C29 C 0.0832(2) 0.3891(2) 0.30729(9) 0.0286(10) Uani 1 1 d . . .
H28 H 0.0915 0.4302 0.2984 0.034 Uiso 1 1 calc R . .
H29 H 0.0724 0.3974 0.3266 0.034 Uiso 1 1 calc R . .
C30 C 0.0274(2) 0.3579(2) 0.29350(10) 0.0319(10) Uani 1 1 d . . .
H30 H 0.0140 0.3214 0.3047 0.038 Uiso 1 1 calc R . .
H31 H -0.0081 0.3883 0.2931 0.038 Uiso 1 1 calc R . .
O11 O 0.03868(15) 0.33616(15) 0.26621(7) 0.0281(7) Uani 1 1 d . . .
N4 N 0.05483(17) 0.38664(17) 0.24821(7) 0.0219(7) Uani 1 1 d . . .
C31 C 0.0137(2) 0.3914(2) 0.22900(9) 0.0245(9) Uani 1 1 d . . .
H32 H -0.0219 0.3641 0.2299 0.029 Uiso 1 1 calc R . .
C32 C 0.0168(2) 0.4345(2) 0.20620(9) 0.0228(8) Uani 1 1 d . . .
C33 C 0.07037(19) 0.4714(2) 0.20005(8) 0.0194(8) Uani 1 1 d . . .
C34 C 0.0667(2) 0.5123(2) 0.17733(8) 0.0225(8) Uani 1 1 d . . .
C35 C 0.0119(2) 0.5186(3) 0.16240(9) 0.0315(10) Uani 1 1 d . . .
H33 H 0.0097 0.5482 0.1479 0.038 Uiso 1 1 calc R . .
C36 C -0.0408(2) 0.4811(3) 0.16883(10) 0.0339(11) Uani 1 1 d . . .
H34 H -0.0785 0.4850 0.1585 0.041 Uiso 1 1 calc R . .
C37 C -0.0378(2) 0.4392(2) 0.18981(9) 0.0303(10) Uani 1 1 d . . .
H35 H -0.0731 0.4127 0.1935 0.036 Uiso 1 1 calc R . .
O12 O 0.12335(13) 0.46948(14) 0.21399(6) 0.0197(6) Uani 1 1 d . . .
O13 O 0.12206(14) 0.54452(15) 0.17220(6) 0.0245(6) Uani 1 1 d . . .
C38 C 0.1194(2) 0.5902(2) 0.15047(10) 0.0332(11) Uani 1 1 d . . .
H36 H 0.1040 0.5697 0.1338 0.050 Uiso 1 1 calc R . .
H37 H 0.1617 0.6074 0.1473 0.050 Uiso 1 1 calc R . .
H38 H 0.0905 0.6244 0.1556 0.050 Uiso 1 1 calc R . .
O14 O 0.23174(15) 0.60829(14) 0.19053(6) 0.0251(6) Uani 1 1 d . . .
O15 O 0.30024(16) 0.65265(15) 0.16205(7) 0.0298(7) Uani 1 1 d . . .
C39 C 0.2581(2) 0.6552(2) 0.18039(9) 0.0301(10) Uani 1 1 d . . .
C40 C 0.2369(4) 0.7200(3) 0.18903(14) 0.059(2) Uani 1 1 d . . .
H39 H 0.2310 0.7466 0.1729 0.088 Uiso 1 1 calc R . .
H40 H 0.2691 0.7389 0.2009 0.088 Uiso 1 1 calc R . .
H41 H 0.1969 0.7167 0.1990 0.088 Uiso 1 1 calc R . .
O16 O 0.20532(14) 0.55208(14) 0.23988(6) 0.0212(6) Uani 1 1 d . . .
O17 O 0.15037(13) 0.50662(14) 0.27332(6) 0.0209(6) Uani 1 1 d . . .
C41 C 0.17748(19) 0.5542(2) 0.26239(8) 0.0206(8) Uani 1 1 d . . .
C42 C 0.1765(3) 0.6154(2) 0.27774(10) 0.0377(12) Uani 1 1 d . . .
H42 H 0.2133 0.6175 0.2899 0.057 Uiso 1 1 calc R . .
H43 H 0.1377 0.6181 0.2886 0.057 Uiso 1 1 calc R . .
H44 H 0.1780 0.6507 0.2648 0.057 Uiso 1 1 calc R . .
P1 P 0.5000 0.2500 0.35714(10) 0.0418(10) Uani 0.50 2 d SP . .
F1 F 0.4472(4) 0.2565(5) 0.3334(2) 0.078(3) Uani 0.50 1 d P . .
F2 F 0.4935(4) 0.1751(4) 0.3570(2) 0.065(3) Uani 0.50 1 d P . .
F3 F 0.4455(5) 0.2532(5) 0.3793(2) 0.069(3) Uani 0.50 1 d P . .
P2 P 0.5000 0.2500 0.13607(4) 0.0625(8) Uani 1 2 d S . .
F4 F 0.4502(2) 0.2621(3) 0.15961(10) 0.0852(15) Uani 1 1 d . . .
F5 F 0.4821(4) 0.1786(3) 0.13607(11) 0.115(2) Uani 1 1 d . . .
F6 F 0.4477(4) 0.2633(3) 0.11371(11) 0.153(3) Uani 1 1 d . . .
P3 P 0.5000 0.2500 -0.05237(8) 0.0427(10) Uani 0.50 2 d SPD . .
F7 F 0.4591(9) 0.2739(7) -0.0290(3) 0.213(11) Uani 0.50 1 d PDU . .
F8 F 0.4607(6) 0.1861(4) -0.0505(2) 0.106(4) Uani 0.50 1 d PDU . .
F9 F 0.4569(5) 0.2864(7) -0.0708(3) 0.208(11) Uani 0.50 1 d PDU . .
O18 O 0.5000 0.2500 0.0322(4) 0.34(2) Uani 1 2 d S . .
C43 C 0.5467(14) 0.2817(17) 0.0481(3) 0.433(6) Uani 1 1 d . . .
H45 H 0.5261 0.3126 0.0604 0.519 Uiso 1 1 calc R . .
H46 H 0.5698 0.2507 0.0594 0.519 Uiso 1 1 calc R . .
C44 C 0.5894(6) 0.3132(7) 0.0306(2) 0.127(5) Uani 1 1 d . . .
H47 H 0.6116 0.2822 0.0192 0.191 Uiso 1 1 calc R . .
H48 H 0.6202 0.3368 0.0415 0.191 Uiso 1 1 calc R . .
H49 H 0.5661 0.3426 0.0188 0.191 Uiso 1 1 calc R . .
C45 C 0.3651(4) 0.4091(4) 0.09031(18) 0.077(2) Uani 1 1 d . . .
H50 H 0.3966 0.4403 0.0961 0.115 Uiso 1 1 calc R . .
H51 H 0.3549 0.3811 0.1057 0.115 Uiso 1 1 calc R . .
H52 H 0.3268 0.4309 0.0842 0.115 Uiso 1 1 calc R . .
C46 C 0.3914(6) 0.3705(5) 0.0672(2) 0.106(4) Uani 1 1 d . . .
H53 H 0.4344 0.3557 0.0719 0.127 Uiso 1 1 calc R . .
H54 H 0.3644 0.3330 0.0641 0.127 Uiso 1 1 calc R . .
O19 O 0.3938(3) 0.4086(4) 0.04239(18) 0.104(2) Uani 1 1 d . . .
C47 C 0.4189(5) 0.3776(4) 0.02025(17) 0.076(2) Uani 1 1 d . . .
H55 H 0.3917 0.3411 0.0156 0.091 Uiso 1 1 calc R . .
H56 H 0.4613 0.3611 0.0251 0.091 Uiso 1 1 calc R . .
C48 C 0.4244(4) 0.4181(4) -0.00303(18) 0.076(2) Uani 1 1 d . . .
H57 H 0.3840 0.4393 -0.0063 0.114 Uiso 1 1 calc R . .
H58 H 0.4358 0.3928 -0.0191 0.114 Uiso 1 1 calc R . .
H59 H 0.4573 0.4498 0.0003 0.114 Uiso 1 1 calc R . .
O20 O 0.5000 0.2500 0.4432(5) 0.25(3) Uani 0.50 2 d SP . .

loop_
_atom_site_aniso_label
_atom_site_aniso_U_11
_atom_site_aniso_U_22
_atom_site_aniso_U_33
_atom_site_aniso_U_23
_atom_site_aniso_U_13
_atom_site_aniso_U_12
Eu1 0.01844(10) 0.01794(10) 0.01324(10) 0.00212(7) 0.00182(7) 0.00086(7)
Zn1 0.0209(2) 0.0204(2) 0.0156(2) 0.00262(17) 0.00221(17) 0.00061(17)
Zn2 0.0163(2) 0.0206(2) 0.0158(2) 0.00249(17) 0.00013(17) -0.00091(17)
C1 0.020(2) 0.025(2) 0.024(2) 0.0047(17) 0.0003(16) 0.0012(16)
C2 0.020(2) 0.0168(18) 0.0214(19) 0.0015(15) -0.0002(15) 0.0006(14)
C3 0.0165(19) 0.022(2) 0.0221(19) 0.0020(16) 0.0004(15) 0.0016(15)
C4 0.024(2) 0.031(2) 0.023(2) 0.0024(18) -0.0052(17) 0.0013(17)
C5 0.020(2) 0.035(2) 0.031(2) 0.0074(19) -0.0075(18) 0.0011(17)
C6 0.019(2) 0.031(2) 0.035(2) 0.0099(19) 0.0008(18) 0.0003(17)
O1 0.0184(14) 0.0251(15) 0.0179(13) 0.0035(11) -0.0010(11) -0.0009(11)
O2 0.0171(14) 0.0307(16) 0.0158(13) 0.0023(12) -0.0002(11) 0.0004(11)
C7 0.024(2) 0.033(2) 0.0150(19) 0.0025(17) 0.0012(16) -0.0028(17)
C8 0.021(2) 0.028(2) 0.029(2) 0.0051(18) 0.0065(17) 0.0030(16)
N1 0.0266(19) 0.0291(19) 0.0166(16) 0.0056(14) 0.0068(14) 0.0029(15)
O3 0.0361(18) 0.0383(19) 0.0188(15) 0.0064(13) 0.0106(13) 0.0108(14)
C9 0.030(2) 0.045(3) 0.028(2) 0.014(2) 0.0100(19) 0.003(2)
C10 0.030(2) 0.026(2) 0.024(2) 0.0045(17) 0.0036(18) -0.0043(18)
O4 0.0310(17) 0.0296(17) 0.0210(15) 0.0111(13) 0.0016(13) -0.0027(13)
N2 0.0281(19) 0.0227(18) 0.0158(16) 0.0052(13) 0.0052(14) 0.0014(14)
C11 0.028(2) 0.028(2) 0.0141(18) 0.0034(16) -0.0007(16) 0.0044(17)
C12 0.024(2) 0.024(2) 0.0171(19) 0.0023(16) -0.0003(16) 0.0048(16)
C13 0.0178(19) 0.022(2) 0.0194(19) 0.0008(15) 0.0010(15) 0.0052(15)
C14 0.023(2) 0.0205(19) 0.0165(18) 0.0013(15) 0.0004(15) 0.0034(15)
C15 0.023(2) 0.025(2) 0.027(2) -0.0008(17) -0.0007(17) 0.0019(16)
C16 0.025(2) 0.029(2) 0.024(2) -0.0031(18) -0.0088(17) 0.0024(17)
C17 0.028(2) 0.032(2) 0.0180(19) 0.0027(17) -0.0043(17) 0.0054(18)
O5 0.0237(14) 0.0229(14) 0.0138(13) 0.0016(11) -0.0001(11) -0.0014(11)
O6 0.0266(15) 0.0176(14) 0.0159(13) 0.0017(11) 0.0012(11) -0.0013(11)
C18 0.045(3) 0.021(2) 0.022(2) 0.0019(17) 0.0043(19) -0.0054(19)
C19 0.049(3) 0.020(2) 0.029(2) -0.0012(18) -0.007(2) 0.005(2)
O7 0.048(2) 0.0267(17) 0.0262(16) 0.0032(13) -0.0030(15) 0.0037(15)
C20 0.049(3) 0.033(3) 0.024(2) -0.0062(19) 0.001(2) 0.014(2)
C21 0.038(3) 0.033(2) 0.020(2) 0.0034(18) 0.0105(19) 0.012(2)
O8 0.0289(16) 0.0220(15) 0.0177(14) 0.0032(11) 0.0052(12) 0.0063(12)
C22 0.022(2) 0.0180(19) 0.0207(19) 0.0001(15) -0.0003(16) 0.0003(15)
C23 0.0177(18) 0.0177(18) 0.0186(18) 0.0003(15) -0.0021(15) -0.0009(14)
C24 0.021(2) 0.0172(18) 0.0189(18) -0.0012(15) -0.0022(15) -0.0013(15)
C25 0.028(2) 0.0177(19) 0.022(2) 0.0023(16) -0.0064(17) -0.0003(16)
C26 0.022(2) 0.022(2) 0.033(2) 0.0009(18) -0.0072(18) 0.0047(16)
C27 0.021(2) 0.025(2) 0.026(2) -0.0007(17) 0.0033(17) 0.0009(16)
O9 0.0188(14) 0.0202(14) 0.0166(13) 0.0031(11) 0.0011(11) 0.0017(11)
C28 0.025(2) 0.0201(19) 0.0197(19) 0.0040(16) -0.0039(16) -0.0048(15)
N3 0.0219(17) 0.0239(18) 0.0155(15) 0.0044(13) 0.0012(13) -0.0040(13)
O10 0.0269(17) 0.0389(19) 0.0225(15) 0.0115(14) 0.0052(13) 0.0018(13)
C29 0.028(2) 0.036(3) 0.021(2) 0.0061(18) 0.0064(18) 0.0015(19)
C30 0.025(2) 0.036(3) 0.034(2) 0.011(2) 0.0094(19) -0.0018(19)
O11 0.0268(16) 0.0242(16) 0.0334(17) 0.0087(13) 0.0001(13) -0.0050(12)
N4 0.0196(17) 0.0217(17) 0.0243(18) 0.0030(14) 0.0004(14) -0.0032(13)
C31 0.021(2) 0.026(2) 0.026(2) -0.0025(17) 0.0018(17) -0.0042(16)
C32 0.022(2) 0.026(2) 0.0209(19) -0.0042(16) -0.0033(16) -0.0008(16)
C33 0.0185(19) 0.024(2) 0.0156(18) -0.0054(15) -0.0010(15) 0.0025(15)
C34 0.023(2) 0.027(2) 0.0171(19) -0.0020(16) -0.0010(16) 0.0036(16)
C35 0.027(2) 0.045(3) 0.022(2) 0.005(2) -0.0047(18) 0.009(2)
C36 0.024(2) 0.054(3) 0.024(2) -0.007(2) -0.0089(18) 0.006(2)
C37 0.024(2) 0.041(3) 0.026(2) -0.011(2) -0.0054(18) -0.0022(19)
O12 0.0170(13) 0.0258(15) 0.0164(13) 0.0036(11) -0.0008(11) 0.0004(11)
O13 0.0258(16) 0.0278(16) 0.0201(14) 0.0082(12) -0.0014(12) 0.0058(12)
C38 0.038(3) 0.034(3) 0.028(2) 0.013(2) 0.000(2) 0.008(2)
O14 0.0327(17) 0.0206(15) 0.0220(14) 0.0036(12) 0.0066(13) 0.0025(12)
O15 0.0396(19) 0.0221(16) 0.0276(16) 0.0021(13) 0.0135(14) -0.0011(13)
C39 0.043(3) 0.022(2) 0.026(2) 0.0021(18) 0.009(2) 0.0016(19)
C40 0.091(5) 0.026(3) 0.060(4) 0.003(3) 0.042(4) 0.009(3)
O16 0.0239(15) 0.0233(15) 0.0166(13) -0.0004(11) 0.0043(11) -0.0023(11)
O17 0.0216(14) 0.0248(15) 0.0162(13) 0.0003(11) 0.0017(11) -0.0019(11)
C41 0.0199(19) 0.024(2) 0.0182(18) 0.0003(16) 0.0001(15) 0.0008(15)
C42 0.059(3) 0.028(2) 0.026(2) -0.0076(19) 0.015(2) -0.010(2)
P1 0.0241(18) 0.030(2) 0.071(3) 0.000 0.000 -0.0029(14)
F1 0.036(4) 0.084(6) 0.113(8) -0.021(6) -0.018(4) -0.009(4)
F2 0.045(4) 0.034(5) 0.115(9) -0.003(5) 0.014(5) -0.006(3)
F3 0.047(6) 0.072(6) 0.088(7) 0.014(5) 0.026(5) 0.027(4)
P2 0.094(2) 0.0680(16) 0.0251(10) 0.000 0.000 -0.0358(15)
F4 0.054(3) 0.133(5) 0.068(3) 0.008(3) -0.001(2) 0.022(3)
F5 0.191(7) 0.072(3) 0.083(4) -0.005(3) 0.010(4) -0.053(4)
F6 0.254(9) 0.130(5) 0.076(4) 0.036(4) -0.101(5) -0.073(6)
P3 0.049(2) 0.041(2) 0.038(2) 0.000 0.000 -0.0225(18)
F7 0.25(2) 0.155(16) 0.24(2) 0.000(14) 0.180(18) -0.038(14)
F8 0.142(10) 0.059(6) 0.118(8) 0.010(5) -0.052(7) -0.075(6)
F9 0.090(8) 0.223(16) 0.31(2) 0.239(17) -0.118(11) -0.099(9)
O18 0.40(3) 0.48(4) 0.138(14) 0.000 0.000 -0.36(3)
C43 0.51(2) 0.69(3) 0.100(11) 0.02(2) -0.039(19) -0.533
C44 0.103(9) 0.179(13) 0.099(8) -0.020(8) -0.006(7) -0.066(9)
C45 0.087(6) 0.059(5) 0.083(6) 0.002(4) 0.029(5) -0.001(4)
C46 0.105(8) 0.095(8) 0.117(9) 0.033(7) 0.003(7) -0.010(6)
O19 0.090(5) 0.091(5) 0.132(6) 0.027(5) -0.010(4) -0.001(4)
C47 0.081(6) 0.078(6) 0.067(5) -0.014(4) -0.010(4) 0.005(4)
C48 0.064(5) 0.088(6) 0.076(5) 0.003(5) 0.000(4) 0.007(4)
O20 0.23(3) 0.42(6) 0.107(18) 0.000 0.000 0.28(4)

loop_
_atom_type_symbol
_atom_type_description
_atom_type_scat_dispersion_real
_atom_type_scat_dispersion_imag
_atom_type_scat_source
C C 0.0033 0.0016 'International Tables Vol C Tables 4.2.6.8 and 6.1.1.4'
H H 0.0000 0.0000 'International Tables Vol C Tables 4.2.6.8 and 6.1.1.4'
Eu Eu -0.1578 3.6682 'International Tables Vol C Tables 4.2.6.8 and 6.1.1.4'
F F 0.0171 0.0103 'International Tables Vol C Tables 4.2.6.8 and 6.1.1.4'
N N 0.0061 0.0033 'International Tables Vol C Tables 4.2.6.8 and 6.1.1.4'
O O 0.0106 0.0060 'International Tables Vol C Tables 4.2.6.8 and 6.1.1.4'
P P 0.1023 0.0942 'International Tables Vol C Tables 4.2.6.8 and 6.1.1.4'
Zn Zn 0.2839 1.4301 'International Tables Vol C Tables 4.2.6.8 and 6.1.1.4'

loop_
_geom_angle_atom_site_label_1
_geom_angle_atom_site_label_2
_geom_angle_atom_site_label_3
_geom_angle
_geom_angle_site_symmetry_1
_geom_angle_site_symmetry_3
_geom_angle_publ_flag
O16 Eu1 O14 70.85(10) . . ?
O16 Eu1 O1 108.40(10) . . ?
O14 Eu1 O1 73.02(10) . . ?
O16 Eu1 O5 146.22(10) . . ?
O14 Eu1 O5 75.52(10) . . ?
O1 Eu1 O5 63.38(10) . . ?
O16 Eu1 O12 70.46(10) . . ?
O14 Eu1 O12 108.12(10) . . ?
O1 Eu1 O12 177.78(9) . . ?
O5 Eu1 O12 118.66(9) . . ?
O16 Eu1 O9 79.45(10) . . ?
O14 Eu1 O9 150.13(10) . . ?
O1 Eu1 O9 115.00(9) . . ?
O5 Eu1 O9 134.30(9) . . ?
O12 Eu1 O9 63.05(9) . . ?
O16 Eu1 O6 139.90(9) . . ?
O14 Eu1 O6 122.58(10) . . ?
O1 Eu1 O6 111.68(9) . . ?
O5 Eu1 O6 60.14(9) . . ?
O12 Eu1 O6 69.44(9) . . ?
O9 Eu1 O6 82.66(9) . . ?
O16 Eu1 O8 128.23(10) . . ?
O14 Eu1 O8 140.33(10) . . ?
O1 Eu1 O8 67.92(10) . . ?
O5 Eu1 O8 81.09(9) . . ?
O12 Eu1 O8 111.16(10) . . ?
O9 Eu1 O8 59.79(9) . . ?
O6 Eu1 O8 68.40(9) . . ?
O16 Eu1 O2 64.81(9) . . ?
O14 Eu1 O2 94.56(10) . . ?
O1 Eu1 O2 59.11(9) . . ?
O5 Eu1 O2 121.96(9) . . ?
O12 Eu1 O2 118.74(9) . . ?
O9 Eu1 O2 69.32(9) . . ?
O6 Eu1 O2 138.71(9) . . ?
O8 Eu1 O2 71.37(9) . . ?
O16 Eu1 O13 92.77(10) . . ?
O14 Eu1 O13 65.51(10) . . ?
O1 Eu1 O13 123.42(9) . . ?
O5 Eu1 O13 70.10(9) . . ?
O12 Eu1 O13 58.73(9) . . ?
O9 Eu1 O13 120.30(9) . . ?
O6 Eu1 O13 66.25(9) . . ?
O8 Eu1 O13 133.97(9) . . ?
O2 Eu1 O13 154.65(9) . . ?
O16 Eu1 Zn1 120.82(7) . . ?
O14 Eu1 Zn1 56.34(7) . . ?
O1 Eu1 Zn1 35.46(7) . . ?
O5 Eu1 Zn1 34.10(7) . . ?
O12 Eu1 Zn1 146.76(7) . . ?
O9 Eu1 Zn1 145.42(7) . . ?
O6 Eu1 Zn1 93.59(6) . . ?
O8 Eu1 Zn1 86.77(6) . . ?
O2 Eu1 Zn1 93.09(6) . . ?
O13 Eu1 Zn1 88.50(6) . . ?
O16 Eu1 Zn2 57.81(7) . . ?
O14 Eu1 Zn2 123.53(7) . . ?
O1 Eu1 Zn2 142.18(7) . . ?
O5 Eu1 Zn2 148.19(7) . . ?
O12 Eu1 Zn2 35.60(6) . . ?
O9 Eu1 Zn2 33.49(6) . . ?
O6 Eu1 Zn2 88.48(6) . . ?
O8 Eu1 Zn2 92.65(6) . . ?
O2 Eu1 Zn2 84.40(6) . . ?
O13 Eu1 Zn2 93.67(6) . . ?
Zn1 Eu1 Zn2 177.473(12) . . ?
O15 Zn1 O5 114.28(13) . . ?
O15 Zn1 N1 114.55(15) . . ?
O5 Zn1 N1 130.49(14) . . ?
O15 Zn1 O1 99.34(13) . . ?
O5 Zn1 O1 78.23(11) . . ?
N1 Zn1 O1 86.47(13) . . ?
O15 Zn1 N2 97.51(14) . . ?
O5 Zn1 N2 87.44(13) . . ?
N1 Zn1 N2 93.92(14) . . ?
O1 Zn1 N2 161.27(13) . . ?
O15 Zn1 Eu1 91.94(9) . . ?
O5 Zn1 Eu1 43.40(8) . . ?
N1 Zn1 Eu1 127.34(10) . . ?
O1 Zn1 Eu1 43.08(8) . . ?
N2 Zn1 Eu1 128.37(10) . . ?
O9 Zn2 O17 112.01(12) . . ?
O9 Zn2 N4 128.31(13) . . ?
O17 Zn2 N4 119.01(13) . . ?
O9 Zn2 O12 78.30(11) . . ?
O17 Zn2 O12 98.31(12) . . ?
N4 Zn2 O12 86.61(13) . . ?
O9 Zn2 N3 87.59(12) . . ?
O17 Zn2 N3 97.58(13) . . ?
N4 Zn2 N3 93.37(14) . . ?
O12 Zn2 N3 161.82(13) . . ?
O9 Zn2 Eu1 43.27(8) . . ?
O17 Zn2 Eu1 89.91(8) . . ?
N4 Zn2 Eu1 126.83(10) . . ?
O12 Zn2 Eu1 43.16(8) . . ?
N3 Zn2 Eu1 128.26(9) . . ?
C6 C1 C2 119.8(4) . . ?
C6 C1 C8 117.6(4) . . ?
C2 C1 C8 122.5(4) . . ?
O1 C2 C3 118.2(4) . . ?
O1 C2 C1 124.2(4) . . ?
C3 C2 C1 117.6(4) . . ?
O2 C3 C4 125.0(4) . . ?
O2 C3 C2 113.1(3) . . ?
C4 C3 C2 121.8(4) . . ?
C3 C4 C5 119.3(4) . . ?
C3 C4 H1 120.4 . . ?
C5 C4 H1 120.4 . . ?
C6 C5 C4 120.3(4) . . ?
C6 C5 H2 119.9 . . ?
C4 C5 H2 119.9 . . ?
C5 C6 C1 120.8(4) . . ?
C5 C6 H3 119.6 . . ?
C1 C6 H3 119.6 . . ?
C2 O1 Zn1 125.8(3) . . ?
C2 O1 Eu1 131.3(2) . . ?
Zn1 O1 Eu1 101.46(11) . . ?
C3 O2 C7 115.4(3) . . ?
C3 O2 Eu1 118.0(2) . . ?
C7 O2 Eu1 126.7(2) . . ?
O2 C7 H4 109.5 . . ?
O2 C7 H5 109.5 . . ?
H4 C7 H5 109.5 . . ?
O2 C7 H6 109.5 . . ?
H4 C7 H6 109.5 . . ?
H5 C7 H6 109.5 . . ?
N1 C8 C1 124.4(4) . . ?
N1 C8 H7 117.8 . . ?
C1 C8 H7 117.8 . . ?
C8 N1 O3 112.2(4) . . ?
C8 N1 Zn1 128.6(3) . . ?
O3 N1 Zn1 118.9(3) . . ?
N1 O3 C9 110.8(3) . . ?
O3 C9 C10 115.8(4) . . ?
O3 C9 H8 108.3 . . ?
C10 C9 H8 108.3 . . ?
O3 C9 H9 108.3 . . ?
C10 C9 H9 108.3 . . ?
H8 C9 H9 107.4 . . ?
O4 C10 C9 114.0(4) . . ?
O4 C10 H10 108.8 . . ?
C9 C10 H10 108.8 . . ?
O4 C10 H11 108.8 . . ?
C9 C10 H11 108.8 . . ?
H10 C10 H11 107.6 . . ?
N2 O4 C10 111.5(3) . . ?
C11 N2 O4 110.2(3) . . ?
C11 N2 Zn1 127.7(3) . . ?
O4 N2 Zn1 122.1(3) . . ?
N2 C11 C12 125.0(4) . . ?
N2 C11 H12 117.5 . . ?
C12 C11 H12 117.5 . . ?
C17 C12 C13 119.0(4) . . ?
C17 C12 C11 116.8(4) . . ?
C13 C12 C11 124.2(4) . . ?
O5 C13 C12 124.4(4) . . ?
O5 C13 C14 117.3(4) . . ?
C12 C13 C14 118.3(4) . . ?
C15 C14 O6 125.7(4) . . ?
C15 C14 C13 121.9(4) . . ?
O6 C14 C13 112.4(3) . . ?
C14 C15 C16 119.0(4) . . ?
C14 C15 H13 120.5 . . ?
C16 C15 H13 120.5 . . ?
C17 C16 C15 120.5(4) . . ?
C17 C16 H14 119.8 . . ?
C15 C16 H14 119.8 . . ?
C16 C17 C12 121.4(4) . . ?
C16 C17 H15 119.3 . . ?
C12 C17 H15 119.3 . . ?
C13 O5 Zn1 130.7(3) . . ?
C13 O5 Eu1 126.1(2) . . ?
Zn1 O5 Eu1 102.50(12) . . ?
C14 O6 C18 116.0(3) . . ?
C14 O6 Eu1 117.7(2) . . ?
C18 O6 Eu1 126.2(2) . . ?
O6 C18 C19 112.9(4) . . ?
O6 C18 H16 109.0 . . ?
C19 C18 H16 109.0 . . ?
O6 C18 H17 109.0 . . ?
C19 C18 H17 109.0 . . ?
H16 C18 H17 107.8 . . ?
O7 C19 C18 111.7(4) . . ?
O7 C19 H18 109.3 . . ?
C18 C19 H18 109.3 . . ?
O7 C19 H19 109.3 . . ?
C18 C19 H19 109.3 . . ?
H18 C19 H19 108.0 . . ?
C19 O7 C20 116.8(4) . . ?
O7 C20 C21 114.3(4) . . ?
O7 C20 H20 108.7 . . ?
C21 C20 H20 108.7 . . ?
O7 C20 H21 108.7 . . ?
C21 C20 H21 108.7 . . ?
H20 C20 H21 107.6 . . ?
O8 C21 C20 113.0(4) . . ?
O8 C21 H22 109.0 . . ?
C20 C21 H22 109.0 . . ?
O8 C21 H23 109.0 . . ?
C20 C21 H23 109.0 . . ?
H22 C21 H23 107.8 . . ?
C22 O8 C21 117.5(3) . . ?
C22 O8 Eu1 116.5(2) . . ?
C21 O8 Eu1 125.4(2) . . ?
C27 C22 O8 125.1(4) . . ?
C27 C22 C23 122.4(4) . . ?
O8 C22 C23 112.5(3) . . ?
O9 C23 C22 118.0(4) . . ?
O9 C23 C24 124.2(4) . . ?
C22 C23 C24 117.8(4) . . ?
C25 C24 C23 118.9(4) . . ?
C25 C24 C28 116.8(4) . . ?
C23 C24 C28 124.2(4) . . ?
C26 C25 C24 121.7(4) . . ?
C26 C25 H24 119.1 . . ?
C24 C25 H24 119.1 . . ?
C25 C26 C27 119.7(4) . . ?
C25 C26 H25 120.2 . . ?
C27 C26 H25 120.2 . . ?
C22 C27 C26 119.3(4) . . ?
C22 C27 H26 120.3 . . ?
C26 C27 H26 120.3 . . ?
C23 O9 Zn2 131.4(2) . . ?
C23 O9 Eu1 123.7(2) . . ?
Zn2 O9 Eu1 103.24(11) . . ?
N3 C28 C24 125.2(4) . . ?
N3 C28 H27 117.4 . . ?
C24 C28 H27 117.4 . . ?
C28 N3 O10 109.6(3) . . ?
C28 N3 Zn2 127.2(3) . . ?
O10 N3 Zn2 123.2(3) . . ?
N3 O10 C29 110.6(3) . . ?
O10 C29 C30 112.6(4) . . ?
O10 C29 H28 109.1 . . ?
C30 C29 H28 109.1 . . ?
O10 C29 H29 109.1 . . ?
C30 C29 H29 109.1 . . ?
H28 C29 H29 107.8 . . ?
O11 C30 C29 115.3(4) . . ?
O11 C30 H30 108.5 . . ?
C29 C30 H30 108.5 . . ?
O11 C30 H31 108.5 . . ?
C29 C30 H31 108.5 . . ?
H30 C30 H31 107.5 . . ?
N4 O11 C30 112.1(3) . . ?
C31 N4 O11 110.5(3) . . ?
C31 N4 Zn2 129.2(3) . . ?
O11 N4 Zn2 119.3(2) . . ?
N4 C31 C32 125.9(4) . . ?
N4 C31 H32 117.1 . . ?
C32 C31 H32 117.1 . . ?
C33 C32 C37 119.9(4) . . ?
C33 C32 C31 123.5(4) . . ?
C37 C32 C31 116.6(4) . . ?
O12 C33 C32 123.9(4) . . ?
O12 C33 C34 118.4(4) . . ?
C32 C33 C34 117.6(4) . . ?
C35 C34 O13 124.8(4) . . ?
C35 C34 C33 121.6(4) . . ?
O13 C34 C33 113.6(4) . . ?
C34 C35 C36 119.6(4) . . ?
C34 C35 H33 120.2 . . ?
C36 C35 H33 120.2 . . ?
C37 C36 C35 120.2(4) . . ?
C37 C36 H34 119.9 . . ?
C35 C36 H34 119.9 . . ?
C36 C37 C32 120.9(5) . . ?
C36 C37 H35 119.6 . . ?
C32 C37 H35 119.6 . . ?
C33 O12 Zn2 129.5(3) . . ?
C33 O12 Eu1 128.5(2) . . ?
Zn2 O12 Eu1 101.24(11) . . ?
C34 O13 C38 115.7(3) . . ?
C34 O13 Eu1 115.3(2) . . ?
C38 O13 Eu1 128.1(3) . . ?
O13 C38 H36 109.5 . . ?
O13 C38 H37 109.5 . . ?
H36 C38 H37 109.5 . . ?
O13 C38 H38 109.5 . . ?
H36 C38 H38 109.5 . . ?
H37 C38 H38 109.5 . . ?
C39 O14 Eu1 150.0(3) . . ?
C39 O15 Zn1 115.4(3) . . ?
O14 C39 O15 124.4(4) . . ?
O14 C39 C40 118.9(4) . . ?
O15 C39 C40 116.6(4) . . ?
C39 C40 H39 109.5 . . ?
C39 C40 H40 109.5 . . ?
H39 C40 H40 109.5 . . ?
C39 C40 H41 109.5 . . ?
H39 C40 H41 109.5 . . ?
H40 C40 H41 109.5 . . ?
C41 O16 Eu1 149.9(3) . . ?
C41 O17 Zn2 118.3(3) . . ?
O16 C41 O17 123.5(4) . . ?
O16 C41 C42 118.7(4) . . ?
O17 C41 C42 117.7(4) . . ?
C41 C42 H42 109.5 . . ?
C41 C42 H43 109.5 . . ?
H42 C42 H43 109.5 . . ?
C41 C42 H44 109.5 . . ?
H42 C42 H44 109.5 . . ?
H43 C42 H44 109.5 . . ?
F3 P1 F3 120.3(9) 11_666 12_656 ?
F3 P1 F3 70.0(3) 11_666 2_655 ?
F3 P1 F3 70.0(3) 12_656 2_655 ?
F3 P1 F3 70.0(3) 11_666 . ?
F3 P1 F3 70.0(3) 12_656 . ?
F3 P1 F3 93.4(9) 2_655 . ?
F3 P1 F2 150.4(8) 11_666 . ?
F3 P1 F2 91.3(6) 2_655 . ?
F3 P1 F2 89.1(6) . . ?
F3 P1 F2 150.4(8) 12_656 2_655 ?
F3 P1 F2 89.1(6) 2_655 2_655 ?
F3 P1 F2 91.3(6) . 2_655 ?
F2 P1 F2 179.4(10) . 2_655 ?
F3 P1 F1 113.3(6) 11_666 2_655 ?
F3 P1 F1 108.6(6) 12_656 2_655 ?
F3 P1 F1 89.2(5) 2_655 2_655 ?
F3 P1 F1 176.3(6) . 2_655 ?
F2 P1 F1 88.3(5) . 2_655 ?
F2 P1 F1 91.2(5) 2_655 2_655 ?
F3 P1 F1 108.6(6) 11_666 . ?
F3 P1 F1 113.3(6) 12_656 . ?
F3 P1 F1 176.3(6) 2_655 . ?
F3 P1 F1 89.2(5) . . ?
F2 P1 F1 91.2(5) . . ?
F2 P1 F1 88.3(5) 2_655 . ?
F1 P1 F1 88.2(8) 2_655 . ?
F3 P1 P1 60.2(5) 11_666 11_666 ?
F3 P1 P1 60.2(5) 12_656 11_666 ?
F3 P1 P1 46.7(4) 2_655 11_666 ?
F3 P1 P1 46.7(4) . 11_666 ?
F2 P1 P1 90.3(5) . 11_666 ?
F2 P1 P1 90.3(5) 2_655 11_666 ?
F1 P1 P1 135.9(4) 2_655 11_666 ?
F1 P1 P1 135.9(4) . 11_666 ?
P1 F1 O20 95.2(7) . 11_666 ?
F3 F2 P1 56.7(10) 12_656 . ?
F2 F3 P1 93.1(14) 11_666 11_666 ?
F2 F3 P1 165.9(16) 11_666 . ?
P1 F3 P1 73.1(6) 11_666 . ?
F2 F3 F3 123.1(18) 11_666 11_666 ?
P1 F3 F3 62.1(4) 11_666 11_666 ?
P1 F3 F3 47.9(4) . 11_666 ?
F2 F3 F3 128.3(16) 11_666 12_656 ?
P1 F3 F3 62.1(4) 11_666 12_656 ?
P1 F3 F3 47.9(4) . 12_656 ?
F3 F3 F3 86.4(4) 11_666 12_656 ?
F5 P2 F5 180.0(4) 2_655 . ?
F5 P2 F6 89.9(4) 2_655 . ?
F5 P2 F6 90.2(4) . . ?
F5 P2 F6 90.2(4) 2_655 2_655 ?
F5 P2 F6 89.9(4) . 2_655 ?
F6 P2 F6 92.4(7) . 2_655 ?
F5 P2 F4 89.7(3) 2_655 2_655 ?
F5 P2 F4 90.3(4) . 2_655 ?
F6 P2 F4 177.0(4) . 2_655 ?
F6 P2 F4 90.6(4) 2_655 2_655 ?
F5 P2 F4 90.3(4) 2_655 . ?
F5 P2 F4 89.7(3) . . ?
F6 P2 F4 90.6(4) . . ?
F6 P2 F4 177.0(4) 2_655 . ?
F4 P2 F4 86.5(3) 2_655 . ?
F9 P3 F9 105.9(16) 2_655 . ?
F9 P3 F7 86.4(9) 2_655 2_655 ?
F9 P3 F7 166.2(12) . 2_655 ?
F9 P3 F7 166.2(12) 2_655 . ?
F9 P3 F7 86.4(9) . . ?
F7 P3 F7 82.2(17) 2_655 . ?
F9 P3 F8 98.9(5) 2_655 2_655 ?
F9 P3 F8 85.2(6) . 2_655 ?
F7 P3 F8 86.7(7) 2_655 2_655 ?
F7 P3 F8 88.3(7) . 2_655 ?
F9 P3 F8 85.2(6) 2_655 . ?
F9 P3 F8 98.9(5) . . ?
F7 P3 F8 88.3(7) 2_655 . ?
F7 P3 F8 86.7(7) . . ?
F8 P3 F8 173.4(8) 2_655 . ?
C43 O18 C43 114.0(18) . 2_655 ?
C44 C43 O18 109.7(13) . . ?
C44 C43 H45 109.7 . . ?
O18 C43 H45 109.7 . . ?
C44 C43 H46 109.7 . . ?
O18 C43 H46 109.7 . . ?
H45 C43 H46 108.2 . . ?
C43 C44 H47 109.5 . . ?
C43 C44 H48 109.5 . . ?
H47 C44 H48 109.5 . . ?
C43 C44 H49 109.5 . . ?
H47 C44 H49 109.5 . . ?
H48 C44 H49 109.5 . . ?
C46 C45 H50 109.5 . . ?
C46 C45 H51 109.5 . . ?
H50 C45 H51 109.5 . . ?
C46 C45 H52 109.5 . . ?
H50 C45 H52 109.5 . . ?
H51 C45 H52 109.5 . . ?
O19 C46 C45 110.0(9) . . ?
O19 C46 H53 109.7 . . ?
C45 C46 H53 109.7 . . ?
O19 C46 H54 109.7 . . ?
C45 C46 H54 109.7 . . ?
H53 C46 H54 108.2 . . ?
C47 O19 C46 114.1(8) . . ?
O19 C47 C48 112.1(8) . . ?
O19 C47 H55 109.2 . . ?
C48 C47 H55 109.2 . . ?
O19 C47 H56 109.2 . . ?
C48 C47 H56 109.2 . . ?
H55 C47 H56 107.9 . . ?
C47 C48 H57 109.5 . . ?
C47 C48 H58 109.5 . . ?
H57 C48 H58 109.5 . . ?
C47 C48 H59 109.5 . . ?
H57 C48 H59 109.5 . . ?
H58 C48 H59 109.5 . . ?
F1 O20 F1 81.4(13) 11_666 12_656 ?

loop_
_geom_bond_atom_site_label_1
_geom_bond_atom_site_label_2
_geom_bond_distance
_geom_bond_site_symmetry_2
_geom_bond_publ_flag
Eu1 O16 2.366(3) . ?
Eu1 O14 2.382(3) . ?
Eu1 O1 2.409(3) . ?
Eu1 O5 2.433(3) . ?
Eu1 O12 2.434(3) . ?
Eu1 O9 2.458(3) . ?
Eu1 O6 2.652(3) . ?
Eu1 O8 2.658(3) . ?
Eu1 O2 2.760(3) . ?
Eu1 O13 2.807(3) . ?
Eu1 Zn1 3.4571(6) . ?
Eu1 Zn2 3.4900(6) . ?
Zn1 O15 1.972(3) . ?
Zn1 O5 1.985(3) . ?
Zn1 N1 2.036(4) . ?
Zn1 O1 2.046(3) . ?
Zn1 N2 2.121(3) . ?
Zn2 O9 1.978(3) . ?
Zn2 O17 1.979(3) . ?
Zn2 N4 2.048(4) . ?
Zn2 O12 2.071(3) . ?
Zn2 N3 2.129(3) . ?
C1 C6 1.402(6) . ?
C1 C2 1.416(6) . ?
C1 C8 1.446(6) . ?
C2 O1 1.311(5) . ?
C2 C3 1.406(6) . ?
C3 O2 1.375(5) . ?
C3 C4 1.380(6) . ?
C4 C5 1.402(6) . ?
C4 H1 0.9500 . ?
C5 C6 1.371(7) . ?
C5 H2 0.9500 . ?
C6 H3 0.9500 . ?
O2 C7 1.439(5) . ?
C7 H4 0.9800 . ?
C7 H5 0.9800 . ?
C7 H6 0.9800 . ?
C8 N1 1.278(6) . ?
C8 H7 0.9500 . ?
N1 O3 1.425(4) . ?
O3 C9 1.436(6) . ?
C9 C10 1.506(7) . ?
C9 H8 0.9900 . ?
C9 H9 0.9900 . ?
C10 O4 1.428(6) . ?
C10 H10 0.9900 . ?
C10 H11 0.9900 . ?
O4 N2 1.413(4) . ?
N2 C11 1.275(6) . ?
C11 C12 1.451(6) . ?
C11 H12 0.9500 . ?
C12 C17 1.401(6) . ?
C12 C13 1.410(6) . ?
C13 O5 1.325(5) . ?
C13 C14 1.414(6) . ?
C14 C15 1.379(6) . ?
C14 O6 1.391(5) . ?
C15 C16 1.394(6) . ?
C15 H13 0.9500 . ?
C16 C17 1.375(7) . ?
C16 H14 0.9500 . ?
C17 H15 0.9500 . ?
O6 C18 1.444(5) . ?
C18 C19 1.514(7) . ?
C18 H16 0.9900 . ?
C18 H17 0.9900 . ?
C19 O7 1.423(6) . ?
C19 H18 0.9900 . ?
C19 H19 0.9900 . ?
O7 C20 1.429(7) . ?
C20 C21 1.524(7) . ?
C20 H20 0.9900 . ?
C20 H21 0.9900 . ?
C21 O8 1.449(5) . ?
C21 H22 0.9900 . ?
C21 H23 0.9900 . ?
O8 C22 1.385(5) . ?
C22 C27 1.374(6) . ?
C22 C23 1.404(6) . ?
C23 O9 1.322(5) . ?
C23 C24 1.416(5) . ?
C24 C25 1.403(6) . ?
C24 C28 1.449(6) . ?
C25 C26 1.375(6) . ?
C25 H24 0.9500 . ?
C26 C27 1.397(6) . ?
C26 H25 0.9500 . ?
C27 H26 0.9500 . ?
C28 N3 1.283(6) . ?
C28 H27 0.9500 . ?
N3 O10 1.413(4) . ?
O10 C29 1.431(6) . ?
C29 C30 1.511(7) . ?
C29 H28 0.9900 . ?
C29 H29 0.9900 . ?
C30 O11 1.433(6) . ?
C30 H30 0.9900 . ?
C30 H31 0.9900 . ?
O11 N4 1.427(5) . ?
N4 C31 1.285(6) . ?
C31 C32 1.443(6) . ?
C31 H32 0.9500 . ?
C32 C33 1.409(6) . ?
C32 C37 1.411(6) . ?
C33 O12 1.313(5) . ?
C33 C34 1.412(6) . ?
C34 C35 1.377(6) . ?
C34 O13 1.378(5) . ?
C35 C36 1.403(7) . ?
C35 H33 0.9500 . ?
C36 C37 1.358(7) . ?
C36 H34 0.9500 . ?
C37 H35 0.9500 . ?
O13 C38 1.438(5) . ?
C38 H36 0.9800 . ?
C38 H37 0.9800 . ?
C38 H38 0.9800 . ?
O14 C39 1.241(6) . ?
O15 C39 1.267(6) . ?
C39 C40 1.502(7) . ?
C40 H39 0.9800 . ?
C40 H40 0.9800 . ?
C40 H41 0.9800 . ?
O16 C41 1.251(5) . ?
O17 C41 1.277(5) . ?
C41 C42 1.497(6) . ?
C42 H42 0.9800 . ?
C42 H43 0.9800 . ?
C42 H44 0.9800 . ?
P1 F3 1.331(11) 11_666 ?
P1 F3 1.331(11) 12_656 ?
P1 F3 1.586(9) 2_655 ?
P1 F3 1.586(9) . ?
P1 F2 1.590(9) . ?
P1 F2 1.590(9) 2_655 ?
P1 F1 1.616(9) 2_655 ?
P1 F1 1.616(9) . ?
P1 P1 1.750(10) 11_666 ?
F1 O20 1.72(2) 11_666 ?
F2 F3 0.801(11) 12_656 ?
F3 F2 0.801(11) 11_666 ?
F3 P1 1.331(11) 11_666 ?
F3 F3 1.687(13) 11_666 ?
F3 F3 1.687(13) 12_656 ?
P2 F5 1.557(5) 2_655 ?
P2 F5 1.557(5) . ?
P2 F6 1.582(6) . ?
P2 F6 1.582(6) 2_655 ?
P2 F4 1.583(5) 2_655 ?
P2 F4 1.583(5) . ?
P3 F9 1.496(8) 2_655 ?
P3 F9 1.496(8) . ?
P3 F7 1.523(11) 2_655 ?
P3 F7 1.523(11) . ?
P3 F8 1.590(7) 2_655 ?
P3 F8 1.590(7) . ?
O18 C43 1.422(16) . ?
O18 C43 1.422(16) 2_655 ?
C43 C44 1.413(18) . ?
C43 H45 0.9900 . ?
C43 H46 0.9900 . ?
C44 H47 0.9800 . ?
C44 H48 0.9800 . ?
C44 H49 0.9800 . ?
C45 C46 1.502(14) . ?
C45 H50 0.9800 . ?
C45 H51 0.9800 . ?
C45 H52 0.9800 . ?
C46 O19 1.458(12) . ?
C46 H53 0.9900 . ?
C46 H54 0.9900 . ?
O19 C47 1.374(11) . ?
C47 C48 1.430(12) . ?
C47 H55 0.9900 . ?
C47 H56 0.9900 . ?
C48 H57 0.9800 . ?
C48 H58 0.9800 . ?
C48 H59 0.9800 . ?
O20 F1 1.72(2) 11_666 ?
O20 F1 1.72(2) 12_656 ?

loop_
_geom_torsion_atom_site_label_1
_geom_torsion_atom_site_label_2
_geom_torsion_atom_site_label_3
_geom_torsion_atom_site_label_4
_geom_torsion
_geom_torsion_site_symmetry_1
_geom_torsion_site_symmetry_2
_geom_torsion_site_symmetry_3
_geom_torsion_site_symmetry_4
_geom_torsion_publ_flag
O16 Eu1 Zn1 O15 -23.42(14) . . . . ?
O14 Eu1 Zn1 O15 7.66(14) . . . . ?
O1 Eu1 Zn1 O15 -101.63(16) . . . . ?
O5 Eu1 Zn1 O15 124.26(16) . . . . ?
O12 Eu1 Zn1 O15 78.11(17) . . . . ?
O9 Eu1 Zn1 O15 -142.74(16) . . . . ?
O6 Eu1 Zn1 O15 135.00(12) . . . . ?
O8 Eu1 Zn1 O15 -156.89(13) . . . . ?
O2 Eu1 Zn1 O15 -85.77(12) . . . . ?
O13 Eu1 Zn1 O15 68.92(12) . . . . ?
O16 Eu1 Zn1 O5 -147.68(15) . . . . ?
O14 Eu1 Zn1 O5 -116.60(16) . . . . ?
O1 Eu1 Zn1 O5 134.11(17) . . . . ?
O12 Eu1 Zn1 O5 -46.15(18) . . . . ?
O9 Eu1 Zn1 O5 93.00(17) . . . . ?
O6 Eu1 Zn1 O5 10.75(14) . . . . ?
O8 Eu1 Zn1 O5 78.85(14) . . . . ?
O2 Eu1 Zn1 O5 149.98(14) . . . . ?
O13 Eu1 Zn1 O5 -55.34(14) . . . . ?
O16 Eu1 Zn1 N1 99.87(16) . . . . ?
O14 Eu1 Zn1 N1 130.95(17) . . . . ?
O1 Eu1 Zn1 N1 21.66(18) . . . . ?
O5 Eu1 Zn1 N1 -112.45(19) . . . . ?
O12 Eu1 Zn1 N1 -158.60(19) . . . . ?
O9 Eu1 Zn1 N1 -19.45(18) . . . . ?
O6 Eu1 Zn1 N1 -101.71(15) . . . . ?
O8 Eu1 Zn1 N1 -33.61(15) . . . . ?
O2 Eu1 Zn1 N1 37.52(15) . . . . ?
O13 Eu1 Zn1 N1 -167.80(15) . . . . ?
O16 Eu1 Zn1 O1 78.21(15) . . . . ?
O14 Eu1 Zn1 O1 109.29(15) . . . . ?
O5 Eu1 Zn1 O1 -134.11(17) . . . . ?
O12 Eu1 Zn1 O1 179.74(17) . . . . ?
O9 Eu1 Zn1 O1 -41.11(17) . . . . ?
O6 Eu1 Zn1 O1 -123.37(14) . . . . ?
O8 Eu1 Zn1 O1 -55.26(14) . . . . ?
O2 Eu1 Zn1 O1 15.86(14) . . . . ?
O13 Eu1 Zn1 O1 170.54(14) . . . . ?
O16 Eu1 Zn1 N2 -124.59(15) . . . . ?
O14 Eu1 Zn1 N2 -93.51(16) . . . . ?
O1 Eu1 Zn1 N2 157.20(18) . . . . ?
O5 Eu1 Zn1 N2 23.09(17) . . . . ?
O12 Eu1 Zn1 N2 -23.06(18) . . . . ?
O9 Eu1 Zn1 N2 116.09(17) . . . . ?
O6 Eu1 Zn1 N2 33.83(14) . . . . ?
O8 Eu1 Zn1 N2 101.94(14) . . . . ?
O2 Eu1 Zn1 N2 173.06(14) . . . . ?
O13 Eu1 Zn1 N2 -32.26(14) . . . . ?
O16 Eu1 Zn2 O9 -124.00(15) . . . . ?
O14 Eu1 Zn2 O9 -152.10(15) . . . . ?
O1 Eu1 Zn2 O9 -45.70(17) . . . . ?
O5 Eu1 Zn2 O9 87.96(18) . . . . ?
O12 Eu1 Zn2 O9 134.45(17) . . . . ?
O6 Eu1 Zn2 O9 78.95(14) . . . . ?
O8 Eu1 Zn2 O9 10.65(14) . . . . ?
O2 Eu1 Zn2 O9 -60.33(14) . . . . ?
O13 Eu1 Zn2 O9 145.03(14) . . . . ?
O16 Eu1 Zn2 O17 -0.75(12) . . . . ?
O14 Eu1 Zn2 O17 -28.84(13) . . . . ?
O1 Eu1 Zn2 O17 77.56(14) . . . . ?
O5 Eu1 Zn2 O17 -148.78(16) . . . . ?
O12 Eu1 Zn2 O17 -102.29(15) . . . . ?
O9 Eu1 Zn2 O17 123.25(15) . . . . ?
O6 Eu1 Zn2 O17 -157.80(11) . . . . ?
O8 Eu1 Zn2 O17 133.91(11) . . . . ?
O2 Eu1 Zn2 O17 62.93(11) . . . . ?
O13 Eu1 Zn2 O17 -91.72(11) . . . . ?
O16 Eu1 Zn2 N4 126.47(16) . . . . ?
O14 Eu1 Zn2 N4 98.38(16) . . . . ?
O1 Eu1 Zn2 N4 -155.22(17) . . . . ?
O5 Eu1 Zn2 N4 -21.56(19) . . . . ?
O12 Eu1 Zn2 N4 24.93(18) . . . . ?
O9 Eu1 Zn2 N4 -109.53(18) . . . . ?
O6 Eu1 Zn2 N4 -30.58(14) . . . . ?
O8 Eu1 Zn2 N4 -98.87(15) . . . . ?
O2 Eu1 Zn2 N4 -169.85(14) . . . . ?
O13 Eu1 Zn2 N4 35.50(15) . . . . ?
O16 Eu1 Zn2 O12 101.55(15) . . . . ?
O14 Eu1 Zn2 O12 73.45(15) . . . . ?
O1 Eu1 Zn2 O12 179.85(16) . . . . ?
O5 Eu1 Zn2 O12 -46.49(18) . . . . ?
O9 Eu1 Zn2 O12 -134.45(17) . . . . ?
O6 Eu1 Zn2 O12 -55.51(14) . . . . ?
O8 Eu1 Zn2 O12 -123.80(14) . . . . ?
O2 Eu1 Zn2 O12 165.22(14) . . . . ?
O13 Eu1 Zn2 O12 10.58(14) . . . . ?
O16 Eu1 Zn2 N3 -100.35(15) . . . . ?
O14 Eu1 Zn2 N3 -128.45(15) . . . . ?
O1 Eu1 Zn2 N3 -22.05(17) . . . . ?
O5 Eu1 Zn2 N3 111.61(18) . . . . ?
O12 Eu1 Zn2 N3 158.10(17) . . . . ?
O9 Eu1 Zn2 N3 23.65(17) . . . . ?
O6 Eu1 Zn2 N3 102.59(14) . . . . ?
O8 Eu1 Zn2 N3 34.30(14) . . . . ?
O2 Eu1 Zn2 N3 -36.68(14) . . . . ?
O13 Eu1 Zn2 N3 168.68(14) . . . . ?
C6 C1 C2 O1 177.3(4) . . . . ?
C8 C1 C2 O1 -3.6(7) . . . . ?
C6 C1 C2 C3 -3.7(6) . . . . ?
C8 C1 C2 C3 175.4(4) . . . . ?
O1 C2 C3 O2 3.5(5) . . . . ?
C1 C2 C3 O2 -175.5(4) . . . . ?
O1 C2 C3 C4 -174.4(4) . . . . ?
C1 C2 C3 C4 6.6(6) . . . . ?
O2 C3 C4 C5 177.6(4) . . . . ?
C2 C3 C4 C5 -4.8(7) . . . . ?
C3 C4 C5 C6 0.0(7) . . . . ?
C4 C5 C6 C1 2.7(7) . . . . ?
C2 C1 C6 C5 -0.8(7) . . . . ?
C8 C1 C6 C5 -179.9(4) . . . . ?
C3 C2 O1 Zn1 156.6(3) . . . . ?
C1 C2 O1 Zn1 -24.5(6) . . . . ?
C3 C2 O1 Eu1 -7.1(5) . . . . ?
C1 C2 O1 Eu1 171.8(3) . . . . ?
O15 Zn1 O1 C2 -84.8(3) . . . . ?
O5 Zn1 O1 C2 162.2(3) . . . . ?
N1 Zn1 O1 C2 29.5(3) . . . . ?
N2 Zn1 O1 C2 121.3(4) . . . . ?
Eu1 Zn1 O1 C2 -167.6(4) . . . . ?
O15 Zn1 O1 Eu1 82.78(14) . . . . ?
O5 Zn1 O1 Eu1 -30.26(11) . . . . ?
N1 Zn1 O1 Eu1 -162.90(15) . . . . ?
N2 Zn1 O1 Eu1 -71.1(4) . . . . ?
O16 Eu1 O1 C2 48.9(4) . . . . ?
O14 Eu1 O1 C2 111.3(3) . . . . ?
O5 Eu1 O1 C2 -166.7(4) . . . . ?
O9 Eu1 O1 C2 -37.8(4) . . . . ?
O6 Eu1 O1 C2 -129.7(3) . . . . ?
O8 Eu1 O1 C2 -75.7(3) . . . . ?
O2 Eu1 O1 C2 5.1(3) . . . . ?
O13 Eu1 O1 C2 155.2(3) . . . . ?
Zn1 Eu1 O1 C2 166.6(4) . . . . ?
Zn2 Eu1 O1 C2 -11.9(4) . . . . ?
O16 Eu1 O1 Zn1 -117.64(12) . . . . ?
O14 Eu1 O1 Zn1 -55.22(12) . . . . ?
O5 Eu1 O1 Zn1 26.76(10) . . . . ?
O9 Eu1 O1 Zn1 155.68(10) . . . . ?
O6 Eu1 O1 Zn1 63.76(13) . . . . ?
O8 Eu1 O1 Zn1 117.70(13) . . . . ?
O2 Eu1 O1 Zn1 -161.46(16) . . . . ?
O13 Eu1 O1 Zn1 -11.35(16) . . . . ?
Zn2 Eu1 O1 Zn1 -178.49(2) . . . . ?
C4 C3 O2 C7 -1.6(6) . . . . ?
C2 C3 O2 C7 -179.4(4) . . . . ?
C4 C3 O2 Eu1 178.2(3) . . . . ?
C2 C3 O2 Eu1 0.4(4) . . . . ?
O16 Eu1 O2 C3 -135.8(3) . . . . ?
O14 Eu1 O2 C3 -69.5(3) . . . . ?
O1 Eu1 O2 C3 -2.4(3) . . . . ?
O5 Eu1 O2 C3 6.3(3) . . . . ?
O12 Eu1 O2 C3 177.0(3) . . . . ?
O9 Eu1 O2 C3 136.4(3) . . . . ?
O6 Eu1 O2 C3 85.9(3) . . . . ?
O8 Eu1 O2 C3 72.5(3) . . . . ?
O13 Eu1 O2 C3 -106.1(3) . . . . ?
Zn1 Eu1 O2 C3 -13.0(3) . . . . ?
Zn2 Eu1 O2 C3 167.2(3) . . . . ?
O16 Eu1 O2 C7 43.9(3) . . . . ?
O14 Eu1 O2 C7 110.3(3) . . . . ?
O1 Eu1 O2 C7 177.4(3) . . . . ?
O5 Eu1 O2 C7 -174.0(3) . . . . ?
O12 Eu1 O2 C7 -3.3(3) . . . . ?
O9 Eu1 O2 C7 -43.8(3) . . . . ?
O6 Eu1 O2 C7 -94.3(3) . . . . ?
O8 Eu1 O2 C7 -107.7(3) . . . . ?
O13 Eu1 O2 C7 73.7(4) . . . . ?
Zn1 Eu1 O2 C7 166.7(3) . . . . ?
Zn2 Eu1 O2 C7 -13.0(3) . . . . ?
C6 C1 C8 N1 -163.6(5) . . . . ?
C2 C1 C8 N1 17.3(7) . . . . ?
C1 C8 N1 O3 -174.5(4) . . . . ?
C1 C8 N1 Zn1 -0.8(7) . . . . ?
O15 Zn1 N1 C8 81.3(4) . . . . ?
O5 Zn1 N1 C8 -88.6(4) . . . . ?
O1 Zn1 N1 C8 -17.4(4) . . . . ?
N2 Zn1 N1 C8 -178.6(4) . . . . ?
Eu1 Zn1 N1 C8 -32.0(5) . . . . ?
O15 Zn1 N1 O3 -105.3(3) . . . . ?
O5 Zn1 N1 O3 84.8(3) . . . . ?
O1 Zn1 N1 O3 156.0(3) . . . . ?
N2 Zn1 N1 O3 -5.2(3) . . . . ?
Eu1 Zn1 N1 O3 141.4(2) . . . . ?
C8 N1 O3 C9 -107.3(4) . . . . ?
Zn1 N1 O3 C9 78.2(4) . . . . ?
N1 O3 C9 C10 -53.7(5) . . . . ?
O3 C9 C10 O4 -60.3(5) . . . . ?
C9 C10 O4 N2 81.0(4) . . . . ?
C10 O4 N2 C11 -171.2(4) . . . . ?
C10 O4 N2 Zn1 11.2(4) . . . . ?
O15 Zn1 N2 C11 -117.5(4) . . . . ?
O5 Zn1 N2 C11 -3.4(4) . . . . ?
N1 Zn1 N2 C11 127.1(4) . . . . ?
O1 Zn1 N2 C11 36.5(6) . . . . ?
Eu1 Zn1 N2 C11 -19.0(4) . . . . ?
O15 Zn1 N2 O4 59.7(3) . . . . ?
O5 Zn1 N2 O4 173.8(3) . . . . ?
N1 Zn1 N2 O4 -55.7(3) . . . . ?
O1 Zn1 N2 O4 -146.3(3) . . . . ?
Eu1 Zn1 N2 O4 158.2(2) . . . . ?
O4 N2 C11 C12 -178.2(4) . . . . ?
Zn1 N2 C11 C12 -0.7(6) . . . . ?
N2 C11 C12 C17 -178.0(4) . . . . ?
N2 C11 C12 C13 2.6(7) . . . . ?
C17 C12 C13 O5 -177.1(4) . . . . ?
C11 C12 C13 O5 2.3(7) . . . . ?
C17 C12 C13 C14 1.8(6) . . . . ?
C11 C12 C13 C14 -178.8(4) . . . . ?
O5 C13 C14 C15 176.2(4) . . . . ?
C12 C13 C14 C15 -2.8(6) . . . . ?
O5 C13 C14 O6 -2.9(5) . . . . ?
C12 C13 C14 O6 178.2(3) . . . . ?
O6 C14 C15 C16 -179.7(4) . . . . ?
C13 C14 C15 C16 1.4(6) . . . . ?
C14 C15 C16 C17 1.0(7) . . . . ?
C15 C16 C17 C12 -1.9(7) . . . . ?
C13 C12 C17 C16 0.5(6) . . . . ?
C11 C12 C17 C16 -179.0(4) . . . . ?
C12 C13 O5 Zn1 -9.1(6) . . . . ?
C14 C13 O5 Zn1 172.0(3) . . . . ?
C12 C13 O5 Eu1 159.2(3) . . . . ?
C14 C13 O5 Eu1 -19.7(5) . . . . ?
O15 Zn1 O5 C13 105.3(3) . . . . ?
N1 Zn1 O5 C13 -84.8(4) . . . . ?
O1 Zn1 O5 C13 -159.6(3) . . . . ?
N2 Zn1 O5 C13 8.2(3) . . . . ?
Eu1 Zn1 O5 C13 170.3(4) . . . . ?
O15 Zn1 O5 Eu1 -64.99(15) . . . . ?
N1 Zn1 O5 Eu1 104.95(16) . . . . ?
O1 Zn1 O5 Eu1 30.06(11) . . . . ?
N2 Zn1 O5 Eu1 -162.08(13) . . . . ?
O16 Eu1 O5 C13 -115.2(3) . . . . ?
O14 Eu1 O5 C13 -120.7(3) . . . . ?
O1 Eu1 O5 C13 161.3(3) . . . . ?
O12 Eu1 O5 C13 -17.7(3) . . . . ?
O9 Eu1 O5 C13 61.5(3) . . . . ?
O6 Eu1 O5 C13 21.5(3) . . . . ?
O8 Eu1 O5 C13 91.6(3) . . . . ?
O2 Eu1 O5 C13 153.0(3) . . . . ?
O13 Eu1 O5 C13 -51.9(3) . . . . ?
Zn1 Eu1 O5 C13 -170.9(4) . . . . ?
Zn2 Eu1 O5 C13 11.1(4) . . . . ?
O16 Eu1 O5 Zn1 55.7(2) . . . . ?
O14 Eu1 O5 Zn1 50.23(12) . . . . ?
O1 Eu1 O5 Zn1 -27.77(11) . . . . ?
O12 Eu1 O5 Zn1 153.22(11) . . . . ?
O9 Eu1 O5 Zn1 -127.63(12) . . . . ?
O6 Eu1 O5 Zn1 -167.61(16) . . . . ?
O8 Eu1 O5 Zn1 -97.46(13) . . . . ?
O2 Eu1 O5 Zn1 -36.08(16) . . . . ?
O13 Eu1 O5 Zn1 119.02(14) . . . . ?
Zn2 Eu1 O5 Zn1 -178.02(3) . . . . ?
C15 C14 O6 C18 17.9(6) . . . . ?
C13 C14 O6 C18 -163.1(4) . . . . ?
C15 C14 O6 Eu1 -158.4(3) . . . . ?
C13 C14 O6 Eu1 20.6(4) . . . . ?
O16 Eu1 O6 C14 122.6(3) . . . . ?
O14 Eu1 O6 C14 23.7(3) . . . . ?
O1 Eu1 O6 C14 -59.5(3) . . . . ?
O5 Eu1 O6 C14 -21.2(2) . . . . ?
O12 Eu1 O6 C14 122.5(3) . . . . ?
O9 Eu1 O6 C14 -173.5(3) . . . . ?
O8 Eu1 O6 C14 -113.2(3) . . . . ?
O2 Eu1 O6 C14 -126.9(3) . . . . ?
O13 Eu1 O6 C14 58.7(3) . . . . ?
Zn1 Eu1 O6 C14 -28.1(3) . . . . ?
Zn2 Eu1 O6 C14 153.4(3) . . . . ?
O16 Eu1 O6 C18 -53.3(4) . . . . ?
O14 Eu1 O6 C18 -152.2(3) . . . . ?
O1 Eu1 O6 C18 124.6(3) . . . . ?
O5 Eu1 O6 C18 163.0(4) . . . . ?
O12 Eu1 O6 C18 -53.3(3) . . . . ?
O9 Eu1 O6 C18 10.6(3) . . . . ?
O8 Eu1 O6 C18 71.0(3) . . . . ?
O2 Eu1 O6 C18 57.3(4) . . . . ?
O13 Eu1 O6 C18 -117.2(3) . . . . ?
Zn1 Eu1 O6 C18 156.1(3) . . . . ?
Zn2 Eu1 O6 C18 -22.5(3) . . . . ?
C14 O6 C18 C19 69.0(5) . . . . ?
Eu1 O6 C18 C19 -115.1(3) . . . . ?
O6 C18 C19 O7 80.0(5) . . . . ?
C18 C19 O7 C20 -108.7(5) . . . . ?
C19 O7 C20 C21 82.8(5) . . . . ?
O7 C20 C21 O8 34.6(6) . . . . ?
C20 C21 O8 C22 48.4(5) . . . . ?
C20 C21 O8 Eu1 -122.3(4) . . . . ?
O16 Eu1 O8 C22 17.6(3) . . . . ?
O14 Eu1 O8 C22 124.8(3) . . . . ?
O1 Eu1 O8 C22 114.2(3) . . . . ?
O5 Eu1 O8 C22 179.0(3) . . . . ?
O12 Eu1 O8 C22 -63.7(3) . . . . ?
O9 Eu1 O8 C22 -25.6(3) . . . . ?
O6 Eu1 O8 C22 -119.7(3) . . . . ?
O2 Eu1 O8 C22 50.8(3) . . . . ?
O13 Eu1 O8 C22 -130.1(3) . . . . ?
Zn1 Eu1 O8 C22 145.1(3) . . . . ?
Zn2 Eu1 O8 C22 -32.4(3) . . . . ?
O16 Eu1 O8 C21 -171.6(3) . . . . ?
O14 Eu1 O8 C21 -64.4(4) . . . . ?
O1 Eu1 O8 C21 -75.0(3) . . . . ?
O5 Eu1 O8 C21 -10.2(3) . . . . ?
O12 Eu1 O8 C21 107.1(3) . . . . ?
O9 Eu1 O8 C21 145.2(4) . . . . ?
O6 Eu1 O8 C21 51.1(3) . . . . ?
O2 Eu1 O8 C21 -138.4(3) . . . . ?
O13 Eu1 O8 C21 40.7(4) . . . . ?
Zn1 Eu1 O8 C21 -44.1(3) . . . . ?
Zn2 Eu1 O8 C21 138.4(3) . . . . ?
C21 O8 C22 C27 34.0(6) . . . . ?
Eu1 O8 C22 C27 -154.4(3) . . . . ?
C21 O8 C22 C23 -146.7(4) . . . . ?
Eu1 O8 C22 C23 24.8(4) . . . . ?
C27 C22 C23 O9 176.4(4) . . . . ?
O8 C22 C23 O9 -2.9(5) . . . . ?
C27 C22 C23 C24 -4.3(6) . . . . ?
O8 C22 C23 C24 176.4(3) . . . . ?
O9 C23 C24 C25 -176.6(4) . . . . ?
C22 C23 C24 C25 4.2(6) . . . . ?
O9 C23 C24 C28 5.0(6) . . . . ?
C22 C23 C24 C28 -174.2(4) . . . . ?
C23 C24 C25 C26 -1.3(6) . . . . ?
C28 C24 C25 C26 177.2(4) . . . . ?
C24 C25 C26 C27 -1.6(7) . . . . ?
O8 C22 C27 C26 -179.4(4) . . . . ?
C23 C22 C27 C26 1.4(7) . . . . ?
C25 C26 C27 C22 1.6(7) . . . . ?
C22 C23 O9 Zn2 173.5(3) . . . . ?
C24 C23 O9 Zn2 -5.7(6) . . . . ?
C22 C23 O9 Eu1 -24.1(5) . . . . ?
C24 C23 O9 Eu1 156.7(3) . . . . ?
O17 Zn2 O9 C23 100.6(3) . . . . ?
N4 Zn2 O9 C23 -89.0(4) . . . . ?
O12 Zn2 O9 C23 -165.1(3) . . . . ?
N3 Zn2 O9 C23 3.4(3) . . . . ?
Eu1 Zn2 O9 C23 165.0(4) . . . . ?
O17 Zn2 O9 Eu1 -64.42(14) . . . . ?
N4 Zn2 O9 Eu1 105.99(16) . . . . ?
O12 Zn2 O9 Eu1 29.91(11) . . . . ?
N3 Zn2 O9 Eu1 -161.63(13) . . . . ?
O16 Eu1 O9 C23 -121.0(3) . . . . ?
O14 Eu1 O9 C23 -114.9(3) . . . . ?
O1 Eu1 O9 C23 -15.5(3) . . . . ?
O5 Eu1 O9 C23 60.9(3) . . . . ?
O12 Eu1 O9 C23 165.7(3) . . . . ?
O6 Eu1 O9 C23 95.1(3) . . . . ?
O8 Eu1 O9 C23 25.8(3) . . . . ?
O2 Eu1 O9 C23 -54.1(3) . . . . ?
O13 Eu1 O9 C23 152.0(3) . . . . ?
Zn1 Eu1 O9 C23 9.4(4) . . . . ?
Zn2 Eu1 O9 C23 -166.5(4) . . . . ?
O16 Eu1 O9 Zn2 45.54(12) . . . . ?
O14 Eu1 O9 Zn2 51.6(2) . . . . ?
O1 Eu1 O9 Zn2 151.04(11) . . . . ?
O5 Eu1 O9 Zn2 -132.60(12) . . . . ?
O12 Eu1 O9 Zn2 -27.79(11) . . . . ?
O6 Eu1 O9 Zn2 -98.42(12) . . . . ?
O8 Eu1 O9 Zn2 -167.66(16) . . . . ?
O2 Eu1 O9 Zn2 112.44(13) . . . . ?
O13 Eu1 O9 Zn2 -41.49(15) . . . . ?
Zn1 Eu1 O9 Zn2 175.93(2) . . . . ?
C25 C24 C28 N3 178.7(4) . . . . ?
C23 C24 C28 N3 -2.9(7) . . . . ?
C24 C28 N3 O10 -178.7(4) . . . . ?
C24 C28 N3 Zn2 1.4(6) . . . . ?
O9 Zn2 N3 C28 -1.2(4) . . . . ?
O17 Zn2 N3 C28 -113.1(4) . . . . ?
N4 Zn2 N3 C28 127.0(4) . . . . ?
O12 Zn2 N3 C28 37.7(6) . . . . ?
Eu1 Zn2 N3 C28 -17.2(4) . . . . ?
O9 Zn2 N3 O10 178.9(3) . . . . ?
O17 Zn2 N3 O10 67.0(3) . . . . ?
N4 Zn2 N3 O10 -52.9(3) . . . . ?
O12 Zn2 N3 O10 -142.2(4) . . . . ?
Eu1 Zn2 N3 O10 162.9(2) . . . . ?
C28 N3 O10 C29 178.5(4) . . . . ?
Zn2 N3 O10 C29 -1.6(5) . . . . ?
N3 O10 C29 C30 87.9(4) . . . . ?
O10 C29 C30 O11 -51.7(5) . . . . ?
C29 C30 O11 N4 -61.6(5) . . . . ?
C30 O11 N4 C31 -118.4(4) . . . . ?
C30 O11 N4 Zn2 72.2(4) . . . . ?
O9 Zn2 N4 C31 -72.7(4) . . . . ?
O17 Zn2 N4 C31 97.1(4) . . . . ?
O12 Zn2 N4 C31 -0.5(4) . . . . ?
N3 Zn2 N4 C31 -162.3(4) . . . . ?
Eu1 Zn2 N4 C31 -17.3(5) . . . . ?
O9 Zn2 N4 O11 94.3(3) . . . . ?
O17 Zn2 N4 O11 -95.8(3) . . . . ?
O12 Zn2 N4 O11 166.6(3) . . . . ?
N3 Zn2 N4 O11 4.8(3) . . . . ?
Eu1 Zn2 N4 O11 149.8(2) . . . . ?
O11 N4 C31 C32 -175.9(4) . . . . ?
Zn2 N4 C31 C32 -8.0(7) . . . . ?
N4 C31 C32 C33 9.1(7) . . . . ?
N4 C31 C32 C37 -170.3(4) . . . . ?
C37 C32 C33 O12 -179.1(4) . . . . ?
C31 C32 C33 O12 1.5(7) . . . . ?
C37 C32 C33 C34 0.2(6) . . . . ?
C31 C32 C33 C34 -179.2(4) . . . . ?
O12 C33 C34 C35 -177.4(4) . . . . ?
C32 C33 C34 C35 3.2(6) . . . . ?
O12 C33 C34 O13 1.9(5) . . . . ?
C32 C33 C34 O13 -177.5(4) . . . . ?
O13 C34 C35 C36 177.1(4) . . . . ?
C33 C34 C35 C36 -3.7(7) . . . . ?
C34 C35 C36 C37 0.6(7) . . . . ?
C35 C36 C37 C32 2.8(7) . . . . ?
C33 C32 C37 C36 -3.2(7) . . . . ?
C31 C32 C37 C36 176.3(4) . . . . ?
C32 C33 O12 Zn2 -12.2(6) . . . . ?
C34 C33 O12 Zn2 168.4(3) . . . . ?
C32 C33 O12 Eu1 156.1(3) . . . . ?
C34 C33 O12 Eu1 -23.2(5) . . . . ?
O9 Zn2 O12 C33 140.7(3) . . . . ?
O17 Zn2 O12 C33 -108.4(3) . . . . ?
N4 Zn2 O12 C33 10.5(3) . . . . ?
N3 Zn2 O12 C33 100.9(5) . . . . ?
Eu1 Zn2 O12 C33 170.7(4) . . . . ?
O9 Zn2 O12 Eu1 -29.98(11) . . . . ?
O17 Zn2 O12 Eu1 80.91(12) . . . . ?
N4 Zn2 O12 Eu1 -160.25(14) . . . . ?
N3 Zn2 O12 Eu1 -69.8(4) . . . . ?
O16 Eu1 O12 C33 127.5(3) . . . . ?
O14 Eu1 O12 C33 66.4(3) . . . . ?
O5 Eu1 O12 C33 -16.7(4) . . . . ?
O9 Eu1 O12 C33 -144.6(3) . . . . ?
O6 Eu1 O12 C33 -52.5(3) . . . . ?
O8 Eu1 O12 C33 -108.0(3) . . . . ?
O2 Eu1 O12 C33 172.3(3) . . . . ?
O13 Eu1 O12 C33 21.5(3) . . . . ?
Zn1 Eu1 O12 C33 10.8(4) . . . . ?
Zn2 Eu1 O12 C33 -170.9(4) . . . . ?
O16 Eu1 O12 Zn2 -61.63(12) . . . . ?
O14 Eu1 O12 Zn2 -122.78(12) . . . . ?
O5 Eu1 O12 Zn2 154.17(10) . . . . ?
O9 Eu1 O12 Zn2 26.22(10) . . . . ?
O6 Eu1 O12 Zn2 118.37(13) . . . . ?
O8 Eu1 O12 Zn2 62.89(13) . . . . ?
O2 Eu1 O12 Zn2 -16.83(15) . . . . ?
O13 Eu1 O12 Zn2 -167.63(16) . . . . ?
Zn1 Eu1 O12 Zn2 -178.39(2) . . . . ?
C35 C34 O13 C38 3.6(6) . . . . ?
C33 C34 O13 C38 -175.7(4) . . . . ?
C35 C34 O13 Eu1 -166.1(4) . . . . ?
C33 C34 O13 Eu1 14.6(4) . . . . ?
O16 Eu1 O13 C34 -82.6(3) . . . . ?
O14 Eu1 O13 C34 -150.1(3) . . . . ?
O1 Eu1 O13 C34 163.2(2) . . . . ?
O5 Eu1 O13 C34 127.3(3) . . . . ?
O12 Eu1 O13 C34 -17.5(2) . . . . ?
O9 Eu1 O13 C34 -3.2(3) . . . . ?
O6 Eu1 O13 C34 62.0(3) . . . . ?
O8 Eu1 O13 C34 72.6(3) . . . . ?
O2 Eu1 O13 C34 -109.3(3) . . . . ?
Zn1 Eu1 O13 C34 156.6(3) . . . . ?
Zn2 Eu1 O13 C34 -24.7(3) . . . . ?
O16 Eu1 O13 C38 109.3(4) . . . . ?
O14 Eu1 O13 C38 41.8(3) . . . . ?
O1 Eu1 O13 C38 -4.9(4) . . . . ?
O5 Eu1 O13 C38 -40.9(3) . . . . ?
O12 Eu1 O13 C38 174.4(4) . . . . ?
O9 Eu1 O13 C38 -171.3(3) . . . . ?
O6 Eu1 O13 C38 -106.1(4) . . . . ?
O8 Eu1 O13 C38 -95.5(4) . . . . ?
O2 Eu1 O13 C38 82.6(4) . . . . ?
Zn1 Eu1 O13 C38 -11.5(3) . . . . ?
Zn2 Eu1 O13 C38 167.2(3) . . . . ?
O16 Eu1 O14 C39 134.1(7) . . . . ?
O1 Eu1 O14 C39 17.0(6) . . . . ?
O5 Eu1 O14 C39 -49.1(6) . . . . ?
O12 Eu1 O14 C39 -165.0(6) . . . . ?
O9 Eu1 O14 C39 127.8(6) . . . . ?
O6 Eu1 O14 C39 -88.2(7) . . . . ?
O8 Eu1 O14 C39 6.7(7) . . . . ?
O2 Eu1 O14 C39 72.8(6) . . . . ?
O13 Eu1 O14 C39 -123.5(7) . . . . ?
Zn1 Eu1 O14 C39 -17.9(6) . . . . ?
Zn2 Eu1 O14 C39 159.1(6) . . . . ?
O5 Zn1 O15 C39 31.0(4) . . . . ?
N1 Zn1 O15 C39 -140.6(3) . . . . ?
O1 Zn1 O15 C39 -50.2(4) . . . . ?
N2 Zn1 O15 C39 121.6(4) . . . . ?
Eu1 Zn1 O15 C39 -7.6(4) . . . . ?
Eu1 O14 C39 O15 17.8(10) . . . . ?
Eu1 O14 C39 C40 -165.6(5) . . . . ?
Zn1 O15 C39 O14 1.6(7) . . . . ?
Zn1 O15 C39 C40 -175.1(5) . . . . ?
O14 Eu1 O16 C41 150.2(6) . . . . ?
O1 Eu1 O16 C41 -145.9(5) . . . . ?
O5 Eu1 O16 C41 144.7(5) . . . . ?
O12 Eu1 O16 C41 32.0(5) . . . . ?
O9 Eu1 O16 C41 -32.9(5) . . . . ?
O6 Eu1 O16 C41 32.0(6) . . . . ?
O8 Eu1 O16 C41 -70.0(6) . . . . ?
O2 Eu1 O16 C41 -104.9(6) . . . . ?
O13 Eu1 O16 C41 87.4(5) . . . . ?
Zn1 Eu1 O16 C41 177.3(5) . . . . ?
Zn2 Eu1 O16 C41 -5.2(5) . . . . ?
O9 Zn2 O17 C41 42.8(3) . . . . ?
N4 Zn2 O17 C41 -128.6(3) . . . . ?
O12 Zn2 O17 C41 -37.9(3) . . . . ?
N3 Zn2 O17 C41 133.3(3) . . . . ?
Eu1 Zn2 O17 C41 4.6(3) . . . . ?
Eu1 O16 C41 O17 10.7(8) . . . . ?
Eu1 O16 C41 C42 -170.4(4) . . . . ?
Zn2 O17 C41 O16 -8.5(5) . . . . ?
Zn2 O17 C41 C42 172.6(3) . . . . ?
F3 P1 F1 O20 114.0(6) 11_666 . . 11_666 ?
F3 P1 F1 O20 -109.5(6) 12_656 . . 11_666 ?
F3 P1 F1 O20 -177.4(5) . . . 11_666 ?
F2 P1 F1 O20 -88.3(5) . . . 11_666 ?
F2 P1 F1 O20 91.3(6) 2_655 . . 11_666 ?
F1 P1 F1 O20 0.000(1) 2_655 . . 11_666 ?
P1 P1 F1 O20 180.000(2) 11_666 . . 11_666 ?
F3 P1 F2 F3 -5(2) 11_666 . . 12_656 ?
F3 P1 F2 F3 44.0(12) 2_655 . . 12_656 ?
F3 P1 F2 F3 -49.4(13) . . . 12_656 ?
F1 P1 F2 F3 133.2(13) 2_655 . . 12_656 ?
F1 P1 F2 F3 -138.6(13) . . . 12_656 ?
P1 P1 F2 F3 -2.7(12) 11_666 . . 12_656 ?
F3 P1 F3 F2 -55(5) 11_666 . . 11_666 ?
F3 P1 F3 F2 80(6) 12_656 . . 11_666 ?
F3 P1 F3 F2 13(6) 2_655 . . 11_666 ?
F2 P1 F3 F2 104(6) . . . 11_666 ?
F2 P1 F3 F2 -76(6) 2_655 . . 11_666 ?
F1 P1 F3 F2 -165(6) . . . 11_666 ?
P1 P1 F3 F2 13(5) 11_666 . . 11_666 ?
F3 P1 F3 P1 -67.3(4) 11_666 . . 11_666 ?
F3 P1 F3 P1 67.3(4) 12_656 . . 11_666 ?
F3 P1 F3 P1 0.0 2_655 . . 11_666 ?
F2 P1 F3 P1 91.3(6) . . . 11_666 ?
F2 P1 F3 P1 -89.2(6) 2_655 . . 11_666 ?
F1 P1 F3 P1 -177.5(5) . . . 11_666 ?
F3 P1 F3 F3 134.7(9) 12_656 . . 11_666 ?
F3 P1 F3 F3 67.3(4) 2_655 . . 11_666 ?
F2 P1 F3 F3 158.6(8) . . . 11_666 ?
F2 P1 F3 F3 -21.8(7) 2_655 . . 11_666 ?
F1 P1 F3 F3 -110.2(7) . . . 11_666 ?
P1 P1 F3 F3 67.3(4) 11_666 . . 11_666 ?
F3 P1 F3 F3 -134.7(9) 11_666 . . 12_656 ?
F3 P1 F3 F3 -67.3(4) 2_655 . . 12_656 ?
F2 P1 F3 F3 24.0(7) . . . 12_656 ?
F2 P1 F3 F3 -156.5(8) 2_655 . . 12_656 ?
F1 P1 F3 F3 115.2(7) . . . 12_656 ?
P1 P1 F3 F3 -67.3(4) 11_666 . . 12_656 ?
C43 O18 C43 C44 -178(4) 2_655 . . . ?
C45 C46 O19 C47 178.3(8) . . . . ?
C46 O19 C47 C48 -175.9(8) . . . . ?
